data_4308846
loop_
_publ_author_name
'Hao-Wen Chen'
'Chin-Wei Lin'
'Chiao-Chun Chen'
'Li-Bo Yang'
'Ming-Hsi Chiang'
'Wen-Feng Liaw'

_publ_section_title
;
Homodinuclear Iron Thiolate Nitrosyl Compounds
[(ON)Fe(S,S-C6H4)2Fe(NO)2]- and [(ON)Fe(SO2,S-C6H4)(S,S-C6H4)Fe(NO)2]- with
{Fe(NO)}7-{Fe(NO)2}9 Electronic Coupling: New Members of a Class of
Dinitrosyl Iron Complexes
;
_journal_name_full 'Inorganic Chemistry'
_journal_page_first 3226
_journal_page_last 3232
_journal_paper_doi 10.1021/ic049105j
_journal_volume 44
_journal_year 2005
_chemical_formula_sum 'C48 H38 Fe2 N4 O3 P2 S4'
_chemical_formula_weight 1020.70
_chemical_name_systematic
; 
 ? 
;
_space_group_IT_number 14
_symmetry_cell_setting monoclinic
_symmetry_space_group_name_Hall '-P 2yn'
_symmetry_space_group_name_H-M 'P 1 21/n 1'
_atom_sites_solution_hydrogens geom
_atom_sites_solution_primary direct
_atom_sites_solution_secondary difmap
_audit_creation_method SHELXL-97
_cell_angle_alpha 90.00
_cell_angle_beta 93.8840(10)
_cell_angle_gamma 90.00
_cell_formula_units_Z 4
_cell_length_a 10.3579(4)
_cell_length_b 24.8932(11)
_cell_length_c 18.2655(8)
_cell_measurement_temperature 294(2)
_cell_volume 4698.8(3)
_computing_cell_refinement 'Bruker XSCANS'
_computing_data_collection 'Bruker XSCANS'
_computing_data_reduction 'Bruker SHELXTL'
_computing_molecular_graphics 'Bruker SHELXTL'
_computing_publication_material 'Bruker SHELXTL'
_computing_structure_refinement 'SHELXL-97 (Sheldrick, 1997)'
_computing_structure_solution 'SHELXS-97 (Sheldrick, 1990)'
_diffrn_ambient_temperature 150(2)
_diffrn_measured_fraction_theta_full 0.995
_diffrn_measured_fraction_theta_max 0.995
_diffrn_measurement_device_type 'Bruker P4'
_diffrn_measurement_method '\w scans'
_diffrn_radiation_monochromator graphite
_diffrn_radiation_source 'fine-focus sealed tube'
_diffrn_radiation_type MoK\a
_diffrn_radiation_wavelength 0.71073
_diffrn_reflns_av_R_equivalents 0.0352
_diffrn_reflns_av_sigmaI/netI 0.0451
_diffrn_reflns_limit_h_max 13
_diffrn_reflns_limit_h_min -13
_diffrn_reflns_limit_k_max 19
_diffrn_reflns_limit_k_min -33
_diffrn_reflns_limit_l_max 24
_diffrn_reflns_limit_l_min -24
_diffrn_reflns_number 34383
_diffrn_reflns_theta_full 28.31
_diffrn_reflns_theta_max 28.31
_diffrn_reflns_theta_min 1.38
_exptl_absorpt_coefficient_mu 0.909
_exptl_absorpt_correction_T_max 0.957
_exptl_absorpt_correction_T_min 0.799
_exptl_absorpt_correction_type 'Empirical Used SADABS'
_exptl_crystal_colour green
_exptl_crystal_density_diffrn 1.443
_exptl_crystal_description block
_exptl_crystal_F_000 2096
_exptl_crystal_size_max 0.5
_exptl_crystal_size_mid 0.5
_exptl_crystal_size_min 0.5
_refine_diff_density_max 0.435
_refine_diff_density_min -0.242
_refine_diff_density_rms 0.061
_refine_ls_extinction_method none
_refine_ls_goodness_of_fit_ref 0.749
_refine_ls_hydrogen_treatment mixed
_refine_ls_matrix_type full
_refine_ls_number_parameters 568
_refine_ls_number_reflns 11637
_refine_ls_number_restraints 0
_refine_ls_restrained_S_all 0.749
_refine_ls_R_factor_all 0.0728
_refine_ls_R_factor_gt 0.0369
_refine_ls_shift/su_max 0.001
_refine_ls_shift/su_mean 0.000
_refine_ls_structure_factor_coef Fsqd
_refine_ls_weighting_details 'calc w=1/[\s^2^(Fo^2^)+(0.1057P)^2^+0.0000P] where P=(Fo^2^+2Fc^2^)/3'
_refine_ls_weighting_scheme calc
_refine_ls_wR_factor_gt 0.1015
_refine_ls_wR_factor_ref 0.1309
_reflns_number_gt 7307
_reflns_number_total 11637
_reflns_threshold_expression >2sigma(I)
_cod_data_source_file ic049105jsi20040708_052028.cif
_cod_data_source_block ot38m
_cod_depositor_comments
;
The following automatic conversions were performed:
'_symmetry_cell_setting' value 'Monoclinic' changed to 'monoclinic'
according to '/home/saulius/struct/CIF-dictionaries/cif_core.dic'
dictionary named 'cif_core.dic' version 2.4.1 from 2010-06-29.

Automatic conversion script
Id: cif_fix_enum 1527 2010-12-29 10:47:43Z saulius 
;
_cod_database_code 4308846

loop_
_symmetry_equiv_pos_as_xyz
'x, y, z'
'-x+1/2, y+1/2, -z+1/2'
'-x, -y, -z'
'x-1/2, -y-1/2, z-1/2'

loop_
_atom_site_label
_atom_site_type_symbol
_atom_site_fract_x
_atom_site_fract_y
_atom_site_fract_z
_atom_site_U_iso_or_equiv
_atom_site_adp_type
_atom_site_occupancy
_atom_site_symmetry_multiplicity
_atom_site_calc_flag
_atom_site_refinement_flags
_atom_site_disorder_assembly
_atom_site_disorder_group
Fe1 Fe 0.73663(4) 0.297288(14) 0.070042(18) 0.04139(10) Uani 1 1 d . . .
Fe2 Fe 0.79645(4) 0.193370(15) 0.08443(2) 0.04729(11) Uani 1 1 d . . .
S1 S 0.52818(6) 0.27620(3) 0.09414(3) 0.04890(17) Uani 1 1 d . . .
S2 S 0.72150(7) 0.23675(3) -0.02136(3) 0.04748(16) Uani 1 1 d . . .
S3 S 0.94878(7) 0.31168(3) 0.04555(4) 0.05313(18) Uani 1 1 d . . .
S4 S 0.80684(6) 0.25712(3) 0.17472(3) 0.04269(15) Uani 1 1 d . . .
N1 N 0.7030(2) 0.36135(10) 0.06671(13) 0.0577(6) Uani 1 1 d . . .
N2 N 0.6873(3) 0.14747(10) 0.10357(14) 0.0625(6) Uani 1 1 d . . .
N3 N 0.9499(3) 0.17551(10) 0.07869(15) 0.0628(6) Uani 1 1 d . . .
N4 N 0.1526(2) 0.02553(9) 0.22865(11) 0.0481(5) Uani 1 1 d . . .
O1 O 0.6810(3) 0.40734(10) 0.06610(17) 0.1071(10) Uani 1 1 d . . .
O2 O 0.6273(3) 0.10970(11) 0.11819(19) 0.1166(11) Uani 1 1 d . . .
O3 O 1.0569(3) 0.16059(13) 0.08274(19) 0.1103(10) Uani 1 1 d . . .
P1 P 0.18471(6) 0.05737(3) 0.30239(3) 0.04102(15) Uani 1 1 d . . .
P2 P 0.21704(7) -0.02032(3) 0.18312(3) 0.04155(15) Uani 1 1 d . . .
C1 C 0.4744(2) 0.23324(11) 0.02277(14) 0.0465(6) Uani 1 1 d . . .
C2 C 0.3458(3) 0.21509(14) 0.01652(16) 0.0608(8) Uani 1 1 d . . .
H2 H 0.2886 0.2259 0.0508 0.073 Uiso 1 1 calc R . .
C3 C 0.3036(3) 0.18139(16) -0.03995(19) 0.0743(10) Uani 1 1 d . . .
H3 H 0.2181 0.1698 -0.0436 0.089 Uiso 1 1 calc R . .
C4 C 0.3876(3) 0.16466(16) -0.09140(17) 0.0750(10) Uani 1 1 d . . .
H4 H 0.3584 0.1420 -0.1295 0.090 Uiso 1 1 calc R . .
C5 C 0.5138(3) 0.18156(13) -0.08589(15) 0.0596(7) Uani 1 1 d . . .
H5 H 0.5704 0.1701 -0.1200 0.071 Uiso 1 1 calc R . .
C6 C 0.5574(3) 0.21591(11) -0.02913(13) 0.0459(6) Uani 1 1 d . . .
C7 C 1.0368(2) 0.29495(10) 0.12775(13) 0.0437(6) Uani 1 1 d . . .
C8 C 1.1698(3) 0.30430(12) 0.13755(16) 0.0526(7) Uani 1 1 d . . .
H8 H 1.2125 0.3212 0.1007 0.063 Uiso 1 1 calc R . .
C9 C 1.2378(3) 0.28883(13) 0.20084(17) 0.0571(7) Uani 1 1 d . . .
H9 H 1.3266 0.2949 0.2061 0.069 Uiso 1 1 calc R . .
C10 C 1.1774(3) 0.26449(13) 0.25677(17) 0.0593(7) Uani 1 1 d . . .
H10 H 1.2250 0.2542 0.2995 0.071 Uiso 1 1 calc R . .
C11 C 1.0454(3) 0.25543(12) 0.24924(14) 0.0519(6) Uani 1 1 d . . .
H11 H 1.0038 0.2392 0.2870 0.062 Uiso 1 1 calc R . .
C12 C 0.9754(2) 0.27054(10) 0.18529(13) 0.0414(5) Uani 1 1 d . . .
C13 C 0.3077(2) 0.10720(10) 0.29388(14) 0.0432(5) Uani 1 1 d . . .
C14 C 0.3260(3) 0.12708(11) 0.22388(14) 0.0499(6) Uani 1 1 d . . .
H14 H 0.2767 0.1138 0.1835 0.060 Uiso 1 1 calc R . .
C15 C 0.4167(3) 0.16623(12) 0.21464(17) 0.0601(8) Uani 1 1 d . . .
H15 H 0.4295 0.1790 0.1678 0.072 Uiso 1 1 calc R . .
C16 C 0.4883(3) 0.18660(13) 0.2740(2) 0.0648(8) Uani 1 1 d . . .
H16 H 0.5500 0.2130 0.2672 0.078 Uiso 1 1 calc R . .
C17 C 0.4698(3) 0.16832(13) 0.34378(18) 0.0630(8) Uani 1 1 d . . .
H17 H 0.5181 0.1827 0.3839 0.076 Uiso 1 1 calc R . .
C18 C 0.3794(3) 0.12871(12) 0.35406(15) 0.0533(7) Uani 1 1 d . . .
H18 H 0.3665 0.1164 0.4011 0.064 Uiso 1 1 calc R . .
C19 C 0.0420(2) 0.09322(10) 0.32367(13) 0.0425(5) Uani 1 1 d . . .
C20 C 0.0452(3) 0.12438(12) 0.38671(15) 0.0547(7) Uani 1 1 d . . .
H20 H 0.1200 0.1254 0.4179 0.066 Uiso 1 1 calc R . .
C21 C -0.0613(3) 0.15373(13) 0.40354(17) 0.0609(8) Uani 1 1 d . . .
H21 H -0.0588 0.1741 0.4463 0.073 Uiso 1 1 calc R . .
C22 C -0.1698(3) 0.15285(14) 0.35769(19) 0.0660(8) Uani 1 1 d . . .
H22 H -0.2418 0.1727 0.3693 0.079 Uiso 1 1 calc R . .
C23 C -0.1749(3) 0.12312(16) 0.2944(2) 0.0778(10) Uani 1 1 d . . .
H23 H -0.2496 0.1232 0.2631 0.093 Uiso 1 1 calc R . .
C24 C -0.0696(3) 0.09303(14) 0.27691(17) 0.0645(8) Uani 1 1 d . . .
H24 H -0.0731 0.0727 0.2341 0.077 Uiso 1 1 calc R . .
C25 C 0.2304(3) 0.01436(11) 0.37933(14) 0.0486(6) Uani 1 1 d . . .
C26 C 0.3579(3) -0.00152(13) 0.39349(16) 0.0589(7) Uani 1 1 d . . .
H26 H 0.4227 0.0138 0.3674 0.071 Uiso 1 1 calc R . .
C27 C 0.3891(4) -0.04013(16) 0.44639(19) 0.0773(10) Uani 1 1 d . . .
H27 H 0.4746 -0.0509 0.4558 0.093 Uiso 1 1 calc R . .
C28 C 0.2926(5) -0.06245(16) 0.4850(2) 0.0927(13) Uani 1 1 d . . .
H28 H 0.3133 -0.0883 0.5206 0.111 Uiso 1 1 calc R . .
C29 C 0.1669(5) -0.04693(17) 0.4714(2) 0.0934(13) Uani 1 1 d . . .
H29 H 0.1028 -0.0622 0.4980 0.112 Uiso 1 1 calc R . .
C30 C 0.1341(3) -0.00856(14) 0.41829(17) 0.0683(9) Uani 1 1 d . . .
H30 H 0.0483 0.0017 0.4089 0.082 Uiso 1 1 calc R . .
C31 C 0.3832(3) -0.03507(11) 0.21229(13) 0.0447(6) Uani 1 1 d . . .
C32 C 0.4753(3) 0.00436(12) 0.20048(16) 0.0540(7) Uani 1 1 d . . .
H32 H 0.4522 0.0348 0.1731 0.065 Uiso 1 1 calc R . .
C33 C 0.6004(3) -0.00200(13) 0.22958(18) 0.0629(8) Uani 1 1 d . . .
H33 H 0.6618 0.0243 0.2222 0.075 Uiso 1 1 calc R . .
C34 C 0.6349(3) -0.04751(14) 0.26980(19) 0.0703(9) Uani 1 1 d . . .
H34 H 0.7194 -0.0515 0.2896 0.084 Uiso 1 1 calc R . .
C35 C 0.5450(3) -0.08669(14) 0.2805(2) 0.0710(9) Uani 1 1 d . . .
H35 H 0.5689 -0.1173 0.3073 0.085 Uiso 1 1 calc R . .
C36 C 0.4191(3) -0.08088(12) 0.25156(16) 0.0551(7) Uani 1 1 d . . .
H36 H 0.3585 -0.1077 0.2584 0.066 Uiso 1 1 calc R . .
C37 C 0.1200(2) -0.08027(10) 0.18675(13) 0.0431(5) Uani 1 1 d . . .
C38 C 0.1292(3) -0.12159(11) 0.13596(15) 0.0499(6) Uani 1 1 d . . .
H38 H 0.1913 -0.1200 0.1015 0.060 Uiso 1 1 calc R . .
C39 C 0.0460(3) -0.16507(11) 0.13669(16) 0.0563(7) Uani 1 1 d . . .
H39 H 0.0514 -0.1924 0.1024 0.068 Uiso 1 1 calc R . .
C40 C -0.0442(3) -0.16780(12) 0.18790(18) 0.0590(7) Uani 1 1 d . . .
H40 H -0.1011 -0.1967 0.1875 0.071 Uiso 1 1 calc R . .
C41 C -0.0515(3) -0.12848(13) 0.23965(18) 0.0626(8) Uani 1 1 d . . .
H41 H -0.1108 -0.1314 0.2755 0.075 Uiso 1 1 calc R . .
C42 C 0.0292(3) -0.08435(12) 0.23878(16) 0.0593(7) Uani 1 1 d . . .
H42 H 0.0225 -0.0572 0.2733 0.071 Uiso 1 1 calc R . .
C43 C 0.2169(3) 0.00007(11) 0.08855(14) 0.0494(6) Uani 1 1 d . . .
C44 C 0.1265(3) 0.03687(12) 0.06222(16) 0.0614(8) Uani 1 1 d . . .
H44 H 0.0676 0.0511 0.0932 0.074 Uiso 1 1 calc R . .
C45 C 0.1235(4) 0.05279(15) -0.0109(2) 0.0816(11) Uani 1 1 d . . .
H45 H 0.0617 0.0775 -0.0288 0.098 Uiso 1 1 calc R . .
C46 C 0.2092(5) 0.03272(17) -0.05630(19) 0.0966(14) Uani 1 1 d . . .
H46 H 0.2061 0.0436 -0.1051 0.116 Uiso 1 1 calc R . .
C47 C 0.3008(5) -0.00372(17) -0.03049(19) 0.0932(13) Uani 1 1 d . . .
H47 H 0.3605 -0.0171 -0.0617 0.112 Uiso 1 1 calc R . .
C48 C 0.3047(4) -0.02068(14) 0.04212(16) 0.0711(9) Uani 1 1 d . . .
H48 H 0.3659 -0.0458 0.0594 0.085 Uiso 1 1 calc R . .

loop_
_atom_site_aniso_label
_atom_site_aniso_U_11
_atom_site_aniso_U_22
_atom_site_aniso_U_33
_atom_site_aniso_U_23
_atom_site_aniso_U_13
_atom_site_aniso_U_12
Fe1 0.0470(2) 0.0400(2) 0.03709(18) 0.00144(14) 0.00229(14) -0.00385(16)
Fe2 0.0550(2) 0.0399(2) 0.0472(2) -0.00135(16) 0.00581(17) -0.00052(18)
S1 0.0479(4) 0.0540(4) 0.0455(3) -0.0083(3) 0.0078(3) -0.0046(3)
S2 0.0524(4) 0.0541(4) 0.0366(3) -0.0035(3) 0.0086(3) -0.0068(3)
S3 0.0532(4) 0.0638(4) 0.0428(3) 0.0085(3) 0.0059(3) -0.0115(3)
S4 0.0455(3) 0.0465(3) 0.0364(3) 0.0019(2) 0.0054(2) -0.0023(3)
N1 0.0695(15) 0.0456(14) 0.0563(14) 0.0028(11) -0.0088(11) -0.0044(12)
N2 0.0808(18) 0.0441(13) 0.0643(15) -0.0036(11) 0.0169(13) -0.0100(13)
N3 0.0669(17) 0.0495(14) 0.0727(16) -0.0046(12) 0.0108(13) 0.0106(13)
N4 0.0539(13) 0.0437(12) 0.0466(11) -0.0058(9) 0.0030(9) 0.0003(10)
O1 0.152(3) 0.0425(13) 0.120(2) 0.0000(14) -0.036(2) 0.0122(16)
O2 0.147(3) 0.0598(16) 0.151(3) -0.0066(17) 0.068(2) -0.0386(18)
O3 0.0744(17) 0.095(2) 0.163(3) -0.013(2) 0.0201(18) 0.0323(17)
P1 0.0456(4) 0.0391(3) 0.0385(3) -0.0004(3) 0.0044(3) -0.0006(3)
P2 0.0492(4) 0.0374(3) 0.0383(3) -0.0004(3) 0.0050(3) -0.0012(3)
C1 0.0480(14) 0.0492(15) 0.0419(13) 0.0027(11) -0.0003(11) -0.0053(12)
C2 0.0538(16) 0.072(2) 0.0570(16) -0.0042(15) 0.0067(13) -0.0130(15)
C3 0.0616(19) 0.093(3) 0.068(2) -0.0094(18) -0.0034(16) -0.0248(19)
C4 0.077(2) 0.090(3) 0.0567(18) -0.0186(17) -0.0004(16) -0.029(2)
C5 0.0698(19) 0.0651(19) 0.0439(14) -0.0064(13) 0.0043(13) -0.0087(16)
C6 0.0533(15) 0.0461(14) 0.0381(12) 0.0000(11) 0.0021(11) -0.0069(12)
C7 0.0474(14) 0.0420(13) 0.0421(12) -0.0039(10) 0.0065(10) -0.0022(11)
C8 0.0486(15) 0.0512(16) 0.0591(16) -0.0097(13) 0.0123(13) -0.0048(13)
C9 0.0415(14) 0.0640(19) 0.0656(18) -0.0169(15) 0.0016(13) 0.0036(14)
C10 0.0551(16) 0.0662(19) 0.0548(16) -0.0079(14) -0.0083(13) 0.0100(15)
C11 0.0560(16) 0.0573(17) 0.0424(13) -0.0026(12) 0.0031(12) 0.0012(14)
C12 0.0429(13) 0.0402(13) 0.0415(12) -0.0046(10) 0.0052(10) 0.0002(11)
C13 0.0428(13) 0.0390(13) 0.0480(13) -0.0013(11) 0.0052(10) 0.0000(11)
C14 0.0584(16) 0.0442(14) 0.0474(14) 0.0028(11) 0.0059(12) 0.0001(13)
C15 0.074(2) 0.0465(16) 0.0621(17) 0.0085(14) 0.0201(15) 0.0001(15)
C16 0.0585(18) 0.0491(17) 0.089(2) -0.0071(16) 0.0236(17) -0.0095(15)
C17 0.0555(17) 0.064(2) 0.0702(19) -0.0184(16) 0.0083(14) -0.0122(15)
C18 0.0540(16) 0.0592(17) 0.0475(14) -0.0073(13) 0.0091(12) -0.0076(14)
C19 0.0462(14) 0.0396(13) 0.0422(12) -0.0006(10) 0.0059(10) -0.0025(11)
C20 0.0543(16) 0.0590(17) 0.0511(15) -0.0110(13) 0.0049(12) 0.0000(14)
C21 0.0663(19) 0.0550(17) 0.0632(18) -0.0136(14) 0.0175(15) 0.0003(15)
C22 0.0577(18) 0.0594(19) 0.083(2) -0.0034(17) 0.0169(16) 0.0115(16)
C23 0.0566(19) 0.095(3) 0.080(2) -0.015(2) -0.0083(16) 0.0161(19)
C24 0.0564(17) 0.076(2) 0.0592(17) -0.0184(16) -0.0059(14) 0.0061(16)
C25 0.0629(17) 0.0438(14) 0.0393(13) 0.0020(11) 0.0059(12) 0.0033(13)
C26 0.0632(18) 0.0581(18) 0.0546(16) 0.0059(13) -0.0014(13) 0.0043(15)
C27 0.085(2) 0.080(2) 0.065(2) 0.0108(18) -0.0097(18) 0.018(2)
C28 0.136(4) 0.071(2) 0.071(2) 0.028(2) 0.009(2) 0.017(3)
C29 0.120(3) 0.082(3) 0.082(2) 0.035(2) 0.036(2) 0.003(3)
C30 0.074(2) 0.066(2) 0.0654(19) 0.0190(16) 0.0158(16) -0.0012(17)
C31 0.0498(14) 0.0416(13) 0.0434(13) 0.0013(11) 0.0087(11) 0.0022(12)
C32 0.0556(16) 0.0463(15) 0.0612(16) 0.0120(13) 0.0110(13) 0.0018(13)
C33 0.0492(16) 0.0574(18) 0.083(2) 0.0103(16) 0.0090(15) -0.0066(14)
C34 0.0517(17) 0.070(2) 0.088(2) 0.0141(18) -0.0040(16) 0.0039(17)
C35 0.069(2) 0.0547(19) 0.088(2) 0.0207(17) -0.0045(17) 0.0080(17)
C36 0.0599(17) 0.0420(15) 0.0633(17) 0.0067(13) 0.0031(14) -0.0047(13)
C37 0.0447(13) 0.0397(13) 0.0446(13) 0.0021(10) 0.0020(10) -0.0013(11)
C38 0.0531(15) 0.0450(15) 0.0519(15) -0.0016(12) 0.0059(12) 0.0021(13)
C39 0.0621(17) 0.0425(15) 0.0631(17) -0.0061(13) -0.0041(14) -0.0006(14)
C40 0.0505(16) 0.0452(16) 0.080(2) 0.0106(15) -0.0036(14) -0.0039(13)
C41 0.0572(17) 0.0577(18) 0.075(2) 0.0096(16) 0.0197(15) -0.0038(15)
C42 0.0697(19) 0.0515(16) 0.0587(17) -0.0041(13) 0.0189(14) -0.0048(15)
C43 0.0648(17) 0.0419(14) 0.0417(13) 0.0004(11) 0.0062(12) -0.0094(13)
C44 0.079(2) 0.0511(17) 0.0523(16) 0.0027(13) -0.0051(14) -0.0037(16)
C45 0.116(3) 0.062(2) 0.064(2) 0.0152(17) -0.021(2) -0.006(2)
C46 0.168(4) 0.076(3) 0.0457(18) 0.0120(18) 0.004(2) -0.027(3)
C47 0.145(4) 0.089(3) 0.0499(18) -0.0013(19) 0.036(2) -0.012(3)
C48 0.098(3) 0.067(2) 0.0494(16) -0.0009(15) 0.0177(16) 0.0036(19)

loop_
_atom_type_symbol
_atom_type_description
_atom_type_scat_dispersion_real
_atom_type_scat_dispersion_imag
_atom_type_scat_source
C C 0.0033 0.0016 'International Tables Vol C Tables 4.2.6.8 and 6.1.1.4'
H H 0.0000 0.0000 'International Tables Vol C Tables 4.2.6.8 and 6.1.1.4'
N N 0.0061 0.0033 'International Tables Vol C Tables 4.2.6.8 and 6.1.1.4'
O O 0.0106 0.0060 'International Tables Vol C Tables 4.2.6.8 and 6.1.1.4'
P P 0.1023 0.0942 'International Tables Vol C Tables 4.2.6.8 and 6.1.1.4'
S S 0.1246 0.1234 'International Tables Vol C Tables 4.2.6.8 and 6.1.1.4'
Fe Fe 0.3463 0.8444 'International Tables Vol C Tables 4.2.6.8 and 6.1.1.4'

loop_
_geom_angle_atom_site_label_1
_geom_angle_atom_site_label_2
_geom_angle_atom_site_label_3
_geom_angle
_geom_angle_site_symmetry_1
_geom_angle_site_symmetry_3
_geom_angle_publ_flag
N1 Fe1 S4 121.67(8) . . ?
N1 Fe1 S2 128.58(8) . . ?
S4 Fe1 S2 109.75(3) . . ?
N1 Fe1 S1 91.71(9) . . ?
S4 Fe1 S1 89.39(3) . . ?
S2 Fe1 S1 88.27(3) . . ?
N1 Fe1 S3 92.56(10) . . ?
S4 Fe1 S3 88.64(3) . . ?
S2 Fe1 S3 88.82(3) . . ?
S1 Fe1 S3 175.72(3) . . ?
N1 Fe1 Fe2 176.38(8) . . ?
S4 Fe1 Fe2 54.71(2) . . ?
S2 Fe1 Fe2 55.04(2) . . ?
S1 Fe1 Fe2 88.54(2) . . ?
S3 Fe1 Fe2 87.23(2) . . ?
N2 Fe2 N3 119.80(13) . . ?
N2 Fe2 S4 108.97(9) . . ?
N3 Fe2 S4 103.46(9) . . ?
N2 Fe2 S2 107.69(10) . . ?
N3 Fe2 S2 110.03(10) . . ?
S4 Fe2 S2 106.06(3) . . ?
N2 Fe2 Fe1 122.06(9) . . ?
N3 Fe2 Fe1 118.04(9) . . ?
S4 Fe2 Fe1 52.946(19) . . ?
S2 Fe2 Fe1 53.12(2) . . ?
C1 S1 Fe1 104.69(9) . . ?
C6 S2 Fe1 105.89(9) . . ?
C6 S2 Fe2 101.35(9) . . ?
Fe1 S2 Fe2 71.84(2) . . ?
C7 S3 Fe1 104.17(9) . . ?
C12 S4 Fe1 105.63(8) . . ?
C12 S4 Fe2 101.95(8) . . ?
Fe1 S4 Fe2 72.35(2) . . ?
O1 N1 Fe1 178.2(3) . . ?
O2 N2 Fe2 169.2(3) . . ?
O3 N3 Fe2 172.2(3) . . ?
P1 N4 P2 137.48(15) . . ?
N4 P1 C13 112.54(12) . . ?
N4 P1 C25 113.30(12) . . ?
C13 P1 C25 109.12(13) . . ?
N4 P1 C19 107.82(12) . . ?
C13 P1 C19 106.02(12) . . ?
C25 P1 C19 107.67(12) . . ?
N4 P2 C43 109.10(12) . . ?
N4 P2 C37 108.73(12) . . ?
C43 P2 C37 107.72(12) . . ?
N4 P2 C31 114.73(12) . . ?
C43 P2 C31 106.22(12) . . ?
C37 P2 C31 110.09(12) . . ?
C2 C1 C6 118.1(2) . . ?
C2 C1 S1 120.7(2) . . ?
C6 C1 S1 121.2(2) . . ?
C3 C2 C1 120.5(3) . . ?
C2 C3 C4 120.5(3) . . ?
C5 C4 C3 119.8(3) . . ?
C4 C5 C6 120.1(3) . . ?
C5 C6 C1 120.9(3) . . ?
C5 C6 S2 119.9(2) . . ?
C1 C6 S2 119.20(19) . . ?
C12 C7 C8 118.0(2) . . ?
C12 C7 S3 120.56(19) . . ?
C8 C7 S3 121.4(2) . . ?
C9 C8 C7 120.6(3) . . ?
C8 C9 C10 121.2(3) . . ?
C11 C10 C9 119.7(3) . . ?
C10 C11 C12 119.8(3) . . ?
C11 C12 C7 120.8(2) . . ?
C11 C12 S4 119.7(2) . . ?
C7 C12 S4 119.49(19) . . ?
C18 C13 C14 119.3(2) . . ?
C18 C13 P1 122.9(2) . . ?
C14 C13 P1 117.8(2) . . ?
C15 C14 C13 120.1(3) . . ?
C16 C15 C14 120.3(3) . . ?
C17 C16 C15 120.5(3) . . ?
C16 C17 C18 120.0(3) . . ?
C13 C18 C17 119.9(3) . . ?
C24 C19 C20 119.0(3) . . ?
C24 C19 P1 121.9(2) . . ?
C20 C19 P1 119.0(2) . . ?
C21 C20 C19 120.6(3) . . ?
C22 C21 C20 119.8(3) . . ?
C21 C22 C23 120.8(3) . . ?
C22 C23 C24 120.2(3) . . ?
C23 C24 C19 119.6(3) . . ?
C30 C25 C26 119.7(3) . . ?
C30 C25 P1 118.9(2) . . ?
C26 C25 P1 120.7(2) . . ?
C27 C26 C25 120.2(3) . . ?
C26 C27 C28 119.5(3) . . ?
C29 C28 C27 120.6(3) . . ?
C30 C29 C28 120.5(4) . . ?
C29 C30 C25 119.5(3) . . ?
C36 C31 C32 119.8(3) . . ?
C36 C31 P2 122.5(2) . . ?
C32 C31 P2 117.3(2) . . ?
C33 C32 C31 119.7(3) . . ?
C32 C33 C34 120.1(3) . . ?
C35 C34 C33 120.3(3) . . ?
C34 C35 C36 120.2(3) . . ?
C31 C36 C35 119.9(3) . . ?
C42 C37 C38 118.9(3) . . ?
C42 C37 P2 119.5(2) . . ?
C38 C37 P2 121.56(19) . . ?
C39 C38 C37 120.0(3) . . ?
C40 C39 C38 120.0(3) . . ?
C41 C40 C39 120.7(3) . . ?
C40 C41 C42 120.0(3) . . ?
C41 C42 C37 120.4(3) . . ?
C44 C43 C48 119.7(3) . . ?
C44 C43 P2 118.7(2) . . ?
C48 C43 P2 121.6(2) . . ?
C43 C44 C45 119.8(3) . . ?
C46 C45 C44 120.7(4) . . ?
C47 C46 C45 120.1(3) . . ?
C46 C47 C48 120.2(4) . . ?
C43 C48 C47 119.5(4) . . ?

loop_
_geom_bond_atom_site_label_1
_geom_bond_atom_site_label_2
_geom_bond_distance
_geom_bond_site_symmetry_2
_geom_bond_publ_flag
Fe1 N1 1.632(3) . ?
Fe1 S4 2.2352(7) . ?
Fe1 S2 2.2466(7) . ?
Fe1 S1 2.2935(7) . ?
Fe1 S3 2.3001(8) . ?
Fe1 Fe2 2.6688(5) . ?
Fe2 N2 1.661(3) . ?
Fe2 N3 1.660(3) . ?
Fe2 S4 2.2860(7) . ?
Fe2 S2 2.3019(8) . ?
S1 C1 1.748(3) . ?
S2 C6 1.774(3) . ?
S3 C7 1.753(3) . ?
S4 C12 1.776(2) . ?
N1 O1 1.167(3) . ?
N2 O2 1.168(3) . ?
N3 O3 1.167(3) . ?
N4 P1 1.579(2) . ?
N4 P2 1.586(2) . ?
P1 C13 1.792(3) . ?
P1 C25 1.804(3) . ?
P1 C19 1.792(3) . ?
P2 C43 1.800(3) . ?
P2 C37 1.803(3) . ?
P2 C31 1.805(3) . ?
C1 C2 1.404(4) . ?
C1 C6 1.390(4) . ?
C2 C3 1.377(4) . ?
C3 C4 1.387(5) . ?
C4 C5 1.369(4) . ?
C5 C6 1.395(4) . ?
C7 C12 1.403(3) . ?
C7 C8 1.397(4) . ?
C8 C9 1.368(4) . ?
C9 C10 1.374(4) . ?
C10 C11 1.383(4) . ?
C11 C12 1.384(3) . ?
C13 C18 1.391(4) . ?
C13 C14 1.396(4) . ?
C14 C15 1.372(4) . ?
C15 C16 1.369(5) . ?
C16 C17 1.379(5) . ?
C17 C18 1.381(4) . ?
C19 C24 1.389(4) . ?
C19 C20 1.387(4) . ?
C20 C21 1.374(4) . ?
C21 C22 1.356(4) . ?
C22 C23 1.371(5) . ?
C23 C24 1.379(4) . ?
C25 C30 1.387(4) . ?
C25 C26 1.386(4) . ?
C26 C27 1.386(4) . ?
C27 C28 1.379(5) . ?
C28 C29 1.364(6) . ?
C29 C30 1.388(5) . ?
C31 C36 1.385(4) . ?
C31 C32 1.395(4) . ?
C32 C33 1.376(4) . ?
C33 C34 1.384(4) . ?
C34 C35 1.372(4) . ?
C35 C36 1.381(4) . ?
C37 C42 1.385(4) . ?
C37 C38 1.393(4) . ?
C38 C39 1.384(4) . ?
C39 C40 1.367(4) . ?
C40 C41 1.366(4) . ?
C41 C42 1.381(4) . ?
C43 C44 1.373(4) . ?
C43 C48 1.385(4) . ?
C44 C45 1.392(4) . ?
C45 C46 1.350(6) . ?
C46 C47 1.373(6) . ?
C47 C48 1.390(5) . ?
